data_8102178
loop_
_publ_author_name
'Guo, Shengli'
'Hauptmann, Ralf'
'Belaj, Ferdinand'
'Schneider, J\"org J.'

_publ_section_title
;
Crystal structure of bis(h^5^-1-tert-butylindenyl)cobalt(II), Co(C~13~H~15~)
~2~
;
_journal_issue 3
_journal_name_full 'Zeitschrift f\"ur Kristallographie - New Crystal Structures'
_journal_page_first 363
_journal_page_last 364
_journal_volume 222
_journal_year 2007
_chemical_formula_iupac 'C26 H30 Co'
_chemical_formula_moiety 'C26 H30 Co'
_chemical_formula_structural Co(C13H15)2
_chemical_formula_sum 'C26 H30 Co'
_chemical_formula_weight 401.43
_chemical_name_systematic ' bis(\h^5^-1-tert-butylindenyl)cobalt(II)'
_space_group_IT_number 14
_symmetry_cell_setting monoclinic
_symmetry_space_group_name_Hall '-P 2yn'
_symmetry_space_group_name_H-M 'P 1 21/n 1'
_atom_sites_solution_hydrogens geom
_atom_sites_solution_primary direct
_atom_sites_solution_secondary difmap
_audit_creation_method SHELXL-97
_cell_angle_alpha 90.00
_cell_angle_beta 113.76(5)
_cell_angle_gamma 90.00
_cell_formula_units_Z 2
_cell_length_a 9.932(4)
_cell_length_b 10.552(4)
_cell_length_c 10.646(5)
_cell_measurement_reflns_used 45
_cell_measurement_temperature 95(2)
_cell_measurement_theta_max 25.135
_cell_measurement_theta_min 8.280
_cell_volume 1021.2(8)
_computing_cell_refinement 'Siemens XSCANS'
_computing_data_collection 'Siemens XSCANS'
_computing_data_reduction 'Siemens XSCANS'
_computing_molecular_graphics 'Diamond version 2.1e (Brandenburg, 2001)'
_computing_publication_material 'SHELXL-97 (Sheldrick, 1997)'
_computing_structure_refinement 'SHELXL-97 (Sheldrick, 1997)'
_computing_structure_solution 'SHELXS-97 (Sheldrick, 1990)'
_diffrn_ambient_temperature 95(2)
_diffrn_measured_fraction_theta_full 0.999
_diffrn_measured_fraction_theta_max 0.999
_diffrn_measurement_device 'four-circle diffractometer'
_diffrn_measurement_device_type 'Siemens P4'
_diffrn_measurement_method omega
_diffrn_radiation_monochromator graphite
_diffrn_radiation_source 'fine-focus sealed tube'
_diffrn_radiation_type MoK\a
_diffrn_radiation_wavelength 0.71073
_diffrn_reflns_av_R_equivalents 0.0524
_diffrn_reflns_av_sigmaI/netI 0.0464
_diffrn_reflns_limit_h_max 1
_diffrn_reflns_limit_h_min -13
_diffrn_reflns_limit_k_max 14
_diffrn_reflns_limit_k_min -14
_diffrn_reflns_limit_l_max 14
_diffrn_reflns_limit_l_min -13
_diffrn_reflns_number 6244
_diffrn_reflns_theta_full 30.00
_diffrn_reflns_theta_max 30.00
_diffrn_reflns_theta_min 2.85
_diffrn_standards_decay_% 0.0
_diffrn_standards_interval_count 97
_diffrn_standards_number 3
_exptl_absorpt_coefficient_mu 0.848
_exptl_absorpt_correction_T_max 0.799
_exptl_absorpt_correction_T_min 0.717
_exptl_absorpt_correction_type psi-scan
_exptl_absorpt_process_details 'North, Phillips, Mathews (1968)'
_exptl_crystal_colour 'dark red'
_exptl_crystal_density_diffrn 1.306
_exptl_crystal_density_meas ?
_exptl_crystal_density_method 'not measured'
_exptl_crystal_description block
_exptl_crystal_F_000 426
_exptl_crystal_size_max 0.36
_exptl_crystal_size_mid 0.30
_exptl_crystal_size_min 0.26
_refine_diff_density_max 0.554
_refine_diff_density_min -0.906
_refine_diff_density_rms 0.077
_refine_ls_extinction_method none
_refine_ls_goodness_of_fit_ref 1.026
_refine_ls_hydrogen_treatment mixed
_refine_ls_matrix_type full
_refine_ls_number_parameters 131
_refine_ls_number_reflns 2971
_refine_ls_number_restraints 0
_refine_ls_restrained_S_all 1.026
_refine_ls_R_factor_all 0.0423
_refine_ls_R_factor_gt 0.0347
_refine_ls_shift/su_max 0.000
_refine_ls_shift/su_mean 0.000
_refine_ls_structure_factor_coef Fsqd
_refine_ls_weighting_details 'calc w=1/[\s^2^(Fo^2^)+(0.0509P)^2^+0.2947P] where P=(Fo^2^+2Fc^2^)/3'
_refine_ls_weighting_scheme calc
_refine_ls_wR_factor_gt 0.0886
_refine_ls_wR_factor_ref 0.0928
_reflns_number_gt 2562
_reflns_number_total 2971
_reflns_threshold_expression >2sigma(I)
_cod_data_source_file 1267-2092.cff
_cod_data_source_block g11
_cod_depositor_comments
;
The following automatic conversions were performed:

'_exptl_crystal_density_meas' value 'not measured' was changed to '?'
- the value is perceived as not measured.

Automatic conversion script
Id: cif_fix_values 3008 2015-01-20 13:52:24Z robertas 
;
_cod_original_sg_symbol_H-M P12(1)/n1
_cod_database_code 8102178

loop_
_symmetry_equiv_pos_as_xyz
'x, y, z'
'-x+1/2, y+1/2, -z+1/2'
'-x, -y, -z'
'x-1/2, -y-1/2, z-1/2'

loop_
_atom_site_label
_atom_site_type_symbol
_atom_site_fract_x
_atom_site_fract_y
_atom_site_fract_z
_atom_site_U_iso_or_equiv
_atom_site_adp_type
_atom_site_occupancy
_atom_site_symmetry_multiplicity
_atom_site_Wyckoff_symbol
_atom_site_calc_flag
_atom_site_refinement_flags
_atom_site_disorder_assembly
_atom_site_disorder_group
Co1 Co 0.5000 1.0000 0.5000 0.00988(9) Uani 1 2 d d S . .
C1 C 0.59181(14) 0.87401(12) 0.40313(14) 0.0116(2) Uani 1 4 e d . . .
C2 C 0.50124(15) 0.96648(13) 0.30785(14) 0.0123(2) Uani 1 4 e d . . .
H2 H 0.5336 1.0240 0.2571 0.023(2) Uiso 1 4 e calc R . .
C3 C 0.35504(14) 0.95876(14) 0.30095(14) 0.0135(2) Uani 1 4 e d . . .
H3 H 0.2768 1.0155 0.2533 0.023(2) Uiso 1 4 e calc R . .
C4 C 0.34710(14) 0.84880(12) 0.37965(14) 0.0123(2) Uani 1 4 e d . . .
C5 C 0.49348(14) 0.79617(12) 0.44371(14) 0.0115(2) Uani 1 4 e d . . .
C6 C 0.51737(15) 0.68847(14) 0.53013(15) 0.0146(3) Uani 1 4 e d . . .
H6 H 0.6130 0.6531 0.5739 0.023(2) Uiso 1 4 e calc R . .
C7 C 0.39973(16) 0.63559(14) 0.54989(16) 0.0173(3) Uani 1 4 e d . . .
H7 H 0.4155 0.5634 0.6075 0.023(2) Uiso 1 4 e calc R . .
C8 C 0.25575(16) 0.68732(15) 0.48562(16) 0.0178(3) Uani 1 4 e d . . .
H8 H 0.1770 0.6490 0.5007 0.023(2) Uiso 1 4 e calc R . .
C9 C 0.22874(15) 0.79234(14) 0.40171(15) 0.0155(3) Uani 1 4 e d . . .
H9 H 0.1323 0.8264 0.3593 0.023(2) Uiso 1 4 e calc R . .
C10 C 0.75227(14) 0.84484(13) 0.43098(15) 0.0135(2) Uani 1 4 e d . . .
C11 C 0.85155(15) 0.83922(14) 0.58567(16) 0.0183(3) Uani 1 4 e d . . .
H111 H 0.8604 0.9242 0.6254 0.026(3) Uiso 1 4 e calc R . .
H112 H 0.9493 0.8082 0.5986 0.026(3) Uiso 1 4 e calc R . .
H113 H 0.8080 0.7817 0.6313 0.026(3) Uiso 1 4 e calc R . .
C12 C 0.75895(16) 0.71612(14) 0.36495(18) 0.0214(3) Uani 1 4 e d . . .
H121 H 0.7229 0.6492 0.4074 0.034(3) Uiso 1 4 e calc R . .
H122 H 0.8608 0.6979 0.3792 0.034(3) Uiso 1 4 e calc R . .
H123 H 0.6973 0.7195 0.2663 0.034(3) Uiso 1 4 e calc R . .
C13 C 0.81273(16) 0.94713(15) 0.36452(16) 0.0182(3) Uani 1 4 e d . . .
H131 H 0.7557 0.9470 0.2650 0.026(3) Uiso 1 4 e calc R . .
H132 H 0.9162 0.9291 0.3845 0.026(3) Uiso 1 4 e calc R . .
H133 H 0.8049 1.0304 0.4018 0.026(3) Uiso 1 4 e calc R . .

loop_
_atom_site_aniso_label
_atom_site_aniso_U_11
_atom_site_aniso_U_22
_atom_site_aniso_U_33
_atom_site_aniso_U_23
_atom_site_aniso_U_13
_atom_site_aniso_U_12
Co1 0.00623(12) 0.00755(13) 0.01312(13) -0.00070(8) 0.00104(9) 0.00011(8)
C1 0.0092(5) 0.0091(5) 0.0152(6) -0.0011(5) 0.0035(4) -0.0007(4)
C2 0.0121(6) 0.0111(5) 0.0124(6) -0.0006(4) 0.0035(5) -0.0004(4)
C3 0.0097(6) 0.0124(6) 0.0146(6) -0.0011(5) 0.0009(5) 0.0011(5)
C4 0.0088(5) 0.0103(6) 0.0150(6) -0.0024(5) 0.0019(4) -0.0004(4)
C5 0.0087(5) 0.0084(5) 0.0152(6) -0.0022(5) 0.0025(5) -0.0014(4)
C6 0.0121(6) 0.0101(6) 0.0188(6) 0.0001(5) 0.0034(5) 0.0002(4)
C7 0.0189(7) 0.0115(6) 0.0208(7) 0.0009(5) 0.0071(5) -0.0028(5)
C8 0.0138(6) 0.0174(7) 0.0229(7) -0.0041(5) 0.0080(5) -0.0066(5)
C9 0.0086(6) 0.0165(7) 0.0195(6) -0.0046(5) 0.0038(5) -0.0027(5)
C10 0.0076(5) 0.0110(6) 0.0208(6) -0.0011(5) 0.0047(5) 0.0002(4)
C11 0.0092(6) 0.0189(7) 0.0225(7) 0.0015(5) 0.0019(5) 0.0014(5)
C12 0.0141(6) 0.0162(7) 0.0338(8) -0.0070(6) 0.0095(6) 0.0005(5)
C13 0.0125(6) 0.0195(7) 0.0231(7) -0.0005(5) 0.0079(5) -0.0021(5)

loop_
_atom_type_symbol
_atom_type_description
_atom_type_scat_dispersion_real
_atom_type_scat_dispersion_imag
_atom_type_scat_source
C C 0.0033 0.0016 'International Tables Vol C Tables 4.2.6.8 and 6.1.1.4'
H H 0.0000 0.0000 'International Tables Vol C Tables 4.2.6.8 and 6.1.1.4'
Co Co 0.3494 0.9721 'International Tables Vol C Tables 4.2.6.8 and 6.1.1.4'

loop_
_geom_angle_atom_site_label_1
_geom_angle_atom_site_label_2
_geom_angle_atom_site_label_3
_geom_angle
_geom_angle_site_symmetry_1
_geom_angle_site_symmetry_3
_geom_angle_publ_flag
C3 Co1 C3 180.0 . 3_676 ?
C3 Co1 C2 40.17(6) . . ?
C3 Co1 C2 139.83(6) 3_676 . ?
C3 Co1 C2 139.83(6) . 3_676 ?
C3 Co1 C2 40.17(6) 3_676 3_676 ?
C2 Co1 C2 180.0 . 3_676 ?
C3 Co1 C1 68.01(6) . . ?
C3 Co1 C1 111.99(6) 3_676 . ?
C2 Co1 C1 40.07(5) . . ?
C2 Co1 C1 139.93(5) 3_676 . ?
C3 Co1 C1 111.99(6) . 3_676 ?
C3 Co1 C1 68.01(6) 3_676 3_676 ?
C2 Co1 C1 139.93(5) . 3_676 ?
C2 Co1 C1 40.07(5) 3_676 3_676 ?
C1 Co1 C1 180.00(6) . 3_676 ?
C3 Co1 C4 39.36(6) . . ?
C3 Co1 C4 140.64(6) 3_676 . ?
C2 Co1 C4 65.42(6) . . ?
C2 Co1 C4 114.58(6) 3_676 . ?
C1 Co1 C4 66.01(6) . . ?
C1 Co1 C4 113.99(6) 3_676 . ?
C3 Co1 C4 140.64(6) . 3_676 ?
C3 Co1 C4 39.36(6) 3_676 3_676 ?
C2 Co1 C4 114.58(6) . 3_676 ?
C2 Co1 C4 65.42(6) 3_676 3_676 ?
C1 Co1 C4 113.99(6) . 3_676 ?
C1 Co1 C4 66.01(6) 3_676 3_676 ?
C4 Co1 C4 180.0 . 3_676 ?
C3 Co1 C5 114.26(5) . 3_676 ?
C3 Co1 C5 65.74(5) 3_676 3_676 ?
C2 Co1 C5 114.69(5) . 3_676 ?
C2 Co1 C5 65.31(5) 3_676 3_676 ?
C1 Co1 C5 140.49(5) . 3_676 ?
C1 Co1 C5 39.51(5) 3_676 3_676 ?
C4 Co1 C5 142.07(5) . 3_676 ?
C4 Co1 C5 37.94(5) 3_676 3_676 ?
C3 Co1 C5 65.74(5) . . ?
C3 Co1 C5 114.26(5) 3_676 . ?
C2 Co1 C5 65.31(5) . . ?
C2 Co1 C5 114.69(5) 3_676 . ?
C1 Co1 C5 39.51(5) . . ?
C1 Co1 C5 140.49(5) 3_676 . ?
C4 Co1 C5 37.94(5) . . ?
C4 Co1 C5 142.06(5) 3_676 . ?
C5 Co1 C5 180.0 3_676 . ?
C2 C1 C10 125.57(12) . . yes
C5 C1 C10 126.50(12) . . yes
C5 C1 C2 106.67(12) . . yes
C2 C1 Co1 69.16(8) . . ?
C5 C1 Co1 74.81(8) . . ?
C10 C1 Co1 130.98(10) . . ?
C1 C2 C3 109.46(12) . . yes
C3 C2 Co1 69.58(9) . . ?
C1 C2 Co1 70.77(8) . . ?
C3 C2 H2 125.3 . . ?
C1 C2 H2 125.3 . . ?
Co1 C2 H2 126.0 . . ?
C2 C3 C4 107.87(12) . . yes
C2 C3 Co1 70.24(9) . . ?
C4 C3 Co1 75.80(8) . . ?
C2 C3 H3 126.1 . . ?
C4 C3 H3 126.1 . . ?
Co1 C3 H3 119.7 . . ?
C3 C4 C5 107.53(12) . . yes
C4 C5 C1 107.95(12) . . yes
C9 C4 Co1 128.75(10) . . ?
C5 C4 Co1 71.31(8) . . ?
C3 C4 Co1 64.84(8) . . ?
C1 C5 C6 132.91(12) . . yes
C4 C5 C6 119.13(12) . . yes
C6 C5 Co1 128.26(10) . . ?
C4 C5 Co1 70.76(8) . . ?
C1 C5 Co1 65.68(7) . . ?
C5 C6 C7 119.32(13) . . yes
C7 C6 H6 120.3 . . ?
C5 C6 H6 120.3 . . ?
C6 C7 C8 121.23(14) . . yes
C6 C7 H7 119.4 . . ?
C8 C7 H7 119.4 . . ?
C7 C8 C9 121.00(13) . . yes
C9 C8 H8 119.5 . . ?
C7 C8 H8 119.5 . . ?
C8 C9 C4 119.09(13) . . yes
C8 C9 H9 120.5 . . ?
C4 C9 H9 120.5 . . ?
C9 C4 C3 132.23(13) . . yes
C9 C4 C5 120.23(13) . . yes
C1 C10 C13 109.79(12) . . ?
C1 C10 C11 112.49(12) . . ?
C13 C10 C11 108.53(12) . . ?
C1 C10 C12 108.75(11) . . ?
C13 C10 C12 108.15(12) . . ?
C11 C10 C12 109.04(12) . . ?
C10 C11 H111 109.5 . . ?
C10 C11 H112 109.5 . . ?
H111 C11 H112 109.5 . . ?
C10 C11 H113 109.5 . . ?
H111 C11 H113 109.5 . . ?
H112 C11 H113 109.5 . . ?
C10 C12 H121 109.5 . . ?
C10 C12 H122 109.5 . . ?
H121 C12 H122 109.5 . . ?
C10 C12 H123 109.5 . . ?
H121 C12 H123 109.5 . . ?
H122 C12 H123 109.5 . . ?
C10 C13 H131 109.5 . . ?
C10 C13 H132 109.5 . . ?
H131 C13 H132 109.5 . . ?
C10 C13 H133 109.5 . . ?
H131 C13 H133 109.5 . . ?
H132 C13 H133 109.5 . . ?

loop_
_geom_bond_atom_site_label_1
_geom_bond_atom_site_label_2
_geom_bond_distance
_geom_bond_site_symmetry_2
_geom_bond_publ_flag
Co1 C1 2.1024(14) . yes
Co1 C1 2.1024(14) 3_676 ?
Co1 C2 2.0809(16) . yes
Co1 C2 2.0809(16) 3_676 ?
Co1 C3 2.072(2) . yes
Co1 C3 2.072(2) 3_676 ?
Co1 C4 2.2193(16) . yes
Co1 C4 2.2193(16) 3_676 ?
Co1 C5 2.2267(15) . yes
Co1 C5 2.2267(15) 3_676 ?
C1 C2 1.433(2) . yes
C2 C3 1.4264(19) . yes
C2 H2 0.9500 . ?
C3 C4 1.452(2) . yes
C3 H3 0.9500 . ?
C4 C5 1.4451(19) . yes
C5 C1 1.4680(18) . yes
C5 C6 1.421(2) . yes
C6 C7 1.385(2) . yes
C6 H6 0.9500 . ?
C7 C8 1.422(2) . yes
C7 H7 0.9500 . ?
C8 C9 1.380(2) . yes
C8 H8 0.9500 . ?
C9 H9 0.9500 . ?
C9 C4 1.4193(19) . yes
C1 C10 1.5303(19) . yes
C10 C13 1.539(2) . ?
C10 C11 1.542(2) . ?
C10 C12 1.543(2) . ?
C11 H111 0.9800 . ?
C11 H112 0.9800 . ?
C11 H113 0.9800 . ?
C12 H121 0.9800 . ?
C12 H122 0.9800 . ?
C12 H123 0.9800 . ?
C13 H131 0.9800 . ?
C13 H132 0.9800 . ?
C13 H133 0.9800 . ?

loop_
_geom_torsion_atom_site_label_1
_geom_torsion_atom_site_label_2
_geom_torsion_atom_site_label_3
_geom_torsion_atom_site_label_4
_geom_torsion
_geom_torsion_site_symmetry_1
_geom_torsion_site_symmetry_2
_geom_torsion_site_symmetry_3
_geom_torsion_site_symmetry_4
_geom_torsion_publ_flag
C3 Co1 C1 C2 36.87(8) . . . . ?
C3 Co1 C1 C2 -143.13(8) 3_676 . . . ?
C2 Co1 C1 C2 180.0 3_676 . . . ?
C4 Co1 C1 C2 79.73(9) . . . . ?
C4 Co1 C1 C2 -100.27(9) 3_676 . . . ?
C5 Co1 C1 C2 -65.07(11) 3_676 . . . ?
C5 Co1 C1 C2 114.93(11) . . . . ?
C3 Co1 C1 C5 -78.06(8) . . . . ?
C3 Co1 C1 C5 101.94(8) 3_676 . . . ?
C2 Co1 C1 C5 -114.93(11) . . . . ?
C2 Co1 C1 C5 65.07(11) 3_676 . . . ?
C4 Co1 C1 C5 -35.20(8) . . . . ?
C4 Co1 C1 C5 144.80(8) 3_676 . . . ?
C5 Co1 C1 C5 180.0 3_676 . . . ?
C3 Co1 C1 C10 156.45(14) . . . . ?
C3 Co1 C1 C10 -23.55(14) 3_676 . . . ?
C2 Co1 C1 C10 119.58(16) . . . . ?
C2 Co1 C1 C10 -60.42(16) 3_676 . . . ?
C4 Co1 C1 C10 -160.68(14) . . . . ?
C4 Co1 C1 C10 19.32(14) 3_676 . . . ?
C5 Co1 C1 C10 54.51(16) 3_676 . . . ?
C5 Co1 C1 C10 -125.49(16) . . . . ?
C10 C1 C2 C3 174.81(12) . . . . yes
C10 C1 C5 C4 -171.65(12) . . . . yes
C5 C1 C2 C3 7.00(15) . . . . yes
Co1 C1 C2 C3 -59.00(10) . . . . ?
C5 C1 C2 Co1 66.00(9) . . . . ?
C10 C1 C2 Co1 -126.19(13) . . . . ?
C3 Co1 C2 C3 180.0 3_676 . . . ?
C1 Co1 C2 C3 120.42(12) . . . . ?
C1 Co1 C2 C3 -59.58(12) 3_676 . . . ?
C4 Co1 C2 C3 39.09(8) . . . . ?
C4 Co1 C2 C3 -140.91(8) 3_676 . . . ?
C5 Co1 C2 C3 -99.01(9) 3_676 . . . ?
C5 Co1 C2 C3 80.99(9) . . . . ?
C3 Co1 C2 C1 -120.42(12) . . . . ?
C3 Co1 C2 C1 59.58(12) 3_676 . . . ?
C1 Co1 C2 C1 180.0 3_676 . . . ?
C4 Co1 C2 C1 -81.33(9) . . . . ?
C4 Co1 C2 C1 98.67(9) 3_676 . . . ?
C5 Co1 C2 C1 140.58(8) 3_676 . . . ?
C5 Co1 C2 C1 -39.42(8) . . . . ?
C1 C2 C3 C4 -7.34(15) . . . . yes
Co1 C2 C3 C4 -67.06(10) . . . . ?
C1 C2 C3 Co1 59.72(10) . . . . ?
C2 Co1 C3 C2 180.0 3_676 . . . ?
C1 Co1 C3 C2 -36.78(8) . . . . ?
C1 Co1 C3 C2 143.22(8) 3_676 . . . ?
C4 Co1 C3 C2 -115.29(11) . . . . ?
C4 Co1 C3 C2 64.71(11) 3_676 . . . ?
C5 Co1 C3 C2 100.16(8) 3_676 . . . ?
C5 Co1 C3 C2 -79.84(8) . . . . ?
C2 Co1 C3 C4 115.29(11) . . . . ?
C2 Co1 C3 C4 -64.71(11) 3_676 . . . ?
C1 Co1 C3 C4 78.51(8) . . . . ?
C1 Co1 C3 C4 -101.49(8) 3_676 . . . ?
C4 Co1 C3 C4 180.0 3_676 . . . ?
C5 Co1 C3 C4 -144.55(7) 3_676 . . . ?
C5 Co1 C3 C4 35.45(7) . . . . ?
Co1 C3 C4 C9 120.51(16) . . . . ?
C2 C3 C4 C5 4.69(15) . . . . yes
C3 C4 C5 C1 -0.40(15) . . . . yes
C4 C5 C1 C2 -3.99(14) . . . . yes
C2 C3 C4 C9 -176.10(14) . . . . yes
C2 C1 C5 C6 177.28(14) . . . . yes
Co1 C3 C4 C5 -58.69(10) . . . . ?
C2 C3 C4 Co1 63.38(10) . . . . ?
C3 Co1 C4 C9 -125.12(16) . . . . ?
C3 Co1 C4 C9 54.88(16) 3_676 . . . ?
C2 Co1 C4 C9 -165.02(14) . . . . ?
C2 Co1 C4 C9 14.98(14) 3_676 . . . ?
C1 Co1 C4 C9 150.83(14) . . . . ?
C1 Co1 C4 C9 -29.17(14) 3_676 . . . ?
C5 Co1 C4 C9 -65.79(16) 3_676 . . . ?
C5 Co1 C4 C9 114.21(16) . . . . ?
C3 Co1 C4 C5 120.67(12) . . . . ?
C3 Co1 C4 C5 -59.33(12) 3_676 . . . ?
C2 Co1 C4 C5 80.78(9) . . . . ?
C2 Co1 C4 C5 -99.22(9) 3_676 . . . ?
C1 Co1 C4 C5 36.62(8) . . . . ?
C1 Co1 C4 C5 -143.38(8) 3_676 . . . ?
C5 Co1 C4 C5 180.0 3_676 . . . ?
C3 Co1 C4 C3 180.0 3_676 . . . ?
C2 Co1 C4 C3 -39.90(8) . . . . ?
C2 Co1 C4 C3 140.10(8) 3_676 . . . ?
C1 Co1 C4 C3 -84.05(9) . . . . ?
C1 Co1 C4 C3 95.95(9) 3_676 . . . ?
C5 Co1 C4 C3 59.33(12) 3_676 . . . ?
C5 Co1 C4 C3 -120.67(12) . . . . ?
C9 C4 C5 C6 -0.78(19) . . . . ?
C1 C5 C4 C9 -179.72(12) . . . . yes
C3 C4 C5 C6 178.53(12) . . . . yes
Co1 C4 C5 C6 123.80(13) . . . . ?
Co1 C4 C5 C1 -55.13(9) . . . . ?
C9 C4 C5 Co1 -124.59(13) . . . . ?
C3 C4 C5 Co1 54.73(9) . . . . ?
C10 C1 C5 C6 9.6(2) . . . . ?
Co1 C1 C5 C6 -120.51(16) . . . . ?
Co1 C1 C5 C4 58.22(10) . . . . ?
C2 C1 C5 Co1 -62.21(9) . . . . ?
C10 C1 C5 Co1 130.13(14) . . . . ?
C3 Co1 C5 C6 -149.16(13) . . . . ?
C3 Co1 C5 C6 30.84(13) 3_676 . . . ?
C2 Co1 C5 C6 166.50(13) . . . . ?
C2 Co1 C5 C6 -13.50(13) 3_676 . . . ?
C1 Co1 C5 C6 126.52(15) . . . . ?
C1 Co1 C5 C6 -53.48(15) 3_676 . . . ?
C4 Co1 C5 C6 -112.41(15) . . . . ?
C4 Co1 C5 C6 67.59(15) 3_676 . . . ?
C3 Co1 C5 C4 -36.75(9) . . . . ?
C3 Co1 C5 C4 143.25(9) 3_676 . . . ?
C2 Co1 C5 C4 -81.09(10) . . . . ?
C2 Co1 C5 C4 98.91(10) 3_676 . . . ?
C1 Co1 C5 C4 -121.07(12) . . . . ?
C1 Co1 C5 C4 58.93(12) 3_676 . . . ?
C4 Co1 C5 C4 180.0 3_676 . . . ?
C3 Co1 C5 C1 84.32(9) . . . . ?
C3 Co1 C5 C1 -95.68(9) 3_676 . . . ?
C2 Co1 C5 C1 39.98(8) . . . . ?
C2 Co1 C5 C1 -140.02(8) 3_676 . . . ?
C1 Co1 C5 C1 180.0 3_676 . . . ?
C4 Co1 C5 C1 121.07(12) . . . . ?
C4 Co1 C5 C1 -58.93(12) 3_676 . . . ?
C4 C5 C6 C7 0.7(2) . . . . ?
C1 C5 C6 C7 179.28(14) . . . . ?
Co1 C5 C6 C7 88.31(16) . . . . ?
C5 C6 C7 C8 -0.2(2) . . . . ?
C6 C7 C8 C9 -0.2(2) . . . . ?
C7 C8 C9 C4 0.1(2) . . . . ?
C5 C4 C9 C8 0.4(2) . . . . ?
C3 C4 C9 C8 -178.72(14) . . . . ?
Co1 C4 C9 C8 -89.15(17) . . . . ?
C2 C1 C10 C13 11.57(19) . . . . ?
C5 C1 C10 C13 177.00(12) . . . . ?
Co1 C1 C10 C13 -80.82(15) . . . . ?
C2 C1 C10 C11 132.54(14) . . . . ?
C5 C1 C10 C11 -62.04(17) . . . . ?
Co1 C1 C10 C11 40.14(17) . . . . ?
C2 C1 C10 C12 -106.57(16) . . . . ?
C5 C1 C10 C12 58.85(18) . . . . ?
Co1 C1 C10 C12 161.03(11) . . . . ?
